data_2229002
loop_
_publ_author_name
'Wu, Qingkun'
'Yin, Handong'
'Wang, Daqi'

_publ_section_title
;
 3-Hydroxy-<i>N</i>'-[(<i>E</i>)-2-thienylmethylidene]-2-naphthohydrazide
;
_journal_coeditor_code CV5019
_journal_issue 2
_journal_name_full 'Acta Crystallographica Section E'
_journal_page_first o277
_journal_paper_doi 10.1107/S160053681005405X
_journal_volume 67
_journal_year 2011
_chemical_formula_iupac 'C16 H12 N2 O2 S'
_chemical_formula_moiety 'C16 H12 N2 O2 S'
_chemical_formula_sum 'C16 H12 N2 O2 S'
_chemical_formula_weight 296.34
_chemical_name_systematic
;
3-Hydroxy-<i>N</i>'-[(<i>E</i>)-2-thienylmethylidene]-2-naphthohydrazide
;
_space_group_IT_number 33
_symmetry_cell_setting orthorhombic
_symmetry_space_group_name_Hall 'P 2c -2n'
_symmetry_space_group_name_H-M 'P n a 21'
_atom_sites_solution_hydrogens geom
_atom_sites_solution_primary direct
_atom_sites_solution_secondary difmap
_audit_creation_method SHELXL-97
_cell_angle_alpha 90.00
_cell_angle_beta 90.00
_cell_angle_gamma 90.00
_cell_formula_units_Z 12
_cell_length_a 19.8191(16)
_cell_length_b 6.2487(5)
_cell_length_c 33.947(3)
_cell_measurement_reflns_used 2181
_cell_measurement_temperature 298(2)
_cell_measurement_theta_max 26.350
_cell_measurement_theta_min 2.378
_cell_volume 4204.1(6)
_computing_cell_refinement 'SAINT (Bruker, 2007)'
_computing_data_collection 'SMART (Bruker, 2007)'
_computing_data_reduction 'SAINT (Bruker, 2007)'
_computing_molecular_graphics 'SHELXTL  (Sheldrick, 2008)'
_computing_publication_material 'SHELXTL  (Sheldrick, 2008)'
_computing_structure_refinement 'SHELXL97 (Sheldrick, 2008)'
_computing_structure_solution 'SHELXS97 (Sheldrick, 2008)'
_diffrn_ambient_temperature 298(2)
_diffrn_measured_fraction_theta_full 0.999
_diffrn_measured_fraction_theta_max 0.999
_diffrn_measurement_device_type 'Bruker SMART 1000 CCD area-detector'
_diffrn_measurement_method 'phi and omega scans'
_diffrn_radiation_monochromator graphite
_diffrn_radiation_source 'fine-focus sealed tube'
_diffrn_radiation_type MoK\a
_diffrn_radiation_wavelength 0.71073
_diffrn_reflns_av_R_equivalents 0.0765
_diffrn_reflns_av_sigmaI/netI 0.1161
_diffrn_reflns_limit_h_max 23
_diffrn_reflns_limit_h_min -23
_diffrn_reflns_limit_k_max 6
_diffrn_reflns_limit_k_min -7
_diffrn_reflns_limit_l_max 38
_diffrn_reflns_limit_l_min -40
_diffrn_reflns_number 20887
_diffrn_reflns_theta_full 25.02
_diffrn_reflns_theta_max 25.02
_diffrn_reflns_theta_min 2.14
_exptl_absorpt_coefficient_mu 0.236
_exptl_absorpt_correction_T_max 0.9860
_exptl_absorpt_correction_T_min 0.9094
_exptl_absorpt_correction_type multi-scan
_exptl_absorpt_process_details '(SADABS; Sheldrick, 1996)'
_exptl_crystal_colour yellow
_exptl_crystal_density_diffrn 1.405
_exptl_crystal_density_method 'not measured'
_exptl_crystal_description block
_exptl_crystal_F_000 1848
_exptl_crystal_size_max 0.41
_exptl_crystal_size_mid 0.17
_exptl_crystal_size_min 0.06
_refine_diff_density_max 0.277
_refine_diff_density_min -0.243
_refine_ls_abs_structure_details 'Flack (1983), 3473 Friedel pairs'
_refine_ls_abs_structure_Flack 0.01(7)
_refine_ls_extinction_method none
_refine_ls_goodness_of_fit_ref 0.971
_refine_ls_hydrogen_treatment constr
_refine_ls_matrix_type full
_refine_ls_number_parameters 569
_refine_ls_number_reflns 7258
_refine_ls_number_restraints 11
_refine_ls_restrained_S_all 0.975
_refine_ls_R_factor_all 0.1356
_refine_ls_R_factor_gt 0.0550
_refine_ls_shift/su_max 0.000
_refine_ls_shift/su_mean 0.000
_refine_ls_structure_factor_coef Fsqd
_refine_ls_weighting_details 'calc w=1/[\s^2^(Fo^2^)+(0.0055P)^2^] where P=(Fo^2^+2Fc^2^)/3'
_refine_ls_weighting_scheme calc
_refine_ls_wR_factor_gt 0.0663
_refine_ls_wR_factor_ref 0.0776
_reflns_number_gt 3449
_reflns_number_total 7258
_reflns_threshold_expression >2sigma(I)
_cod_data_source_file cv5019.cif
_cod_data_source_block I
_cod_database_code 2229002
_cod_database_fobs_code 2229002

loop_
_symmetry_equiv_pos_as_xyz
'x, y, z'
'-x, -y, z+1/2'
'x+1/2, -y+1/2, z'
'-x+1/2, y+1/2, z+1/2'

loop_
_atom_site_type_symbol
_atom_site_label
_atom_site_fract_x
_atom_site_fract_y
_atom_site_fract_z
_atom_site_U_iso_or_equiv
_atom_site_adp_type
_atom_site_calc_flag
_atom_site_refinement_flags
_atom_site_occupancy
_atom_site_disorder_assembly
_atom_site_disorder_group
C C17 0.1250(3) 1.3649(9) 0.3320(2) 0.0772(16) Uani d U 1 . .
H H17 0.1041 1.4728 0.3465 0.093 Uiso calc R 1 . .
C C18 0.1214(3) 1.3474(9) 0.2938(2) 0.0852(18) Uani d U 1 . .
H H18 0.0986 1.4477 0.2785 0.102 Uiso calc R 1 . .
C C19 0.1535(2) 1.1707(8) 0.27682(17) 0.0632(15) Uani d U 1 . .
H H19 0.1533 1.1341 0.2503 0.076 Uiso calc R 1 . .
C C20 0.1862(3) 1.0582(9) 0.30730(18) 0.0638(14) Uani d U 1 . .
C C21 0.2286(3) 0.8714(9) 0.30409(19) 0.0645(17) Uani d . 1 . .
H H21 0.2388 0.8180 0.2792 0.077 Uiso calc R 1 . .
C C22 0.3225(3) 0.4907(9) 0.35439(19) 0.0496(14) Uani d . 1 . .
C C23 0.3623(3) 0.2970(8) 0.34149(16) 0.0469(14) Uani d . 1 . .
C C24 0.3623(3) 0.2105(8) 0.30317(18) 0.0533(15) Uani d . 1 . .
C C25 0.3998(3) 0.0317(8) 0.29514(19) 0.0615(17) Uani d . 1 . .
H H25 0.3989 -0.0254 0.2698 0.074 Uiso calc R 1 . .
C C26 0.4393(3) -0.0666(9) 0.32362(19) 0.0524(16) Uani d . 1 . .
C C27 0.4776(3) -0.2522(10) 0.3153(2) 0.076(2) Uani d . 1 . .
H H27 0.4769 -0.3107 0.2901 0.091 Uiso calc R 1 . .
C C28 0.5149(3) -0.3436(11) 0.3434(2) 0.084(2) Uani d . 1 . .
H H28 0.5397 -0.4657 0.3375 0.101 Uiso calc R 1 . .
C C29 0.5173(3) -0.2589(13) 0.3819(2) 0.092(2) Uani d . 1 . .
H H29 0.5430 -0.3244 0.4014 0.111 Uiso calc R 1 . .
C C30 0.4813(3) -0.0799(11) 0.3897(2) 0.078(2) Uani d . 1 . .
H H30 0.4836 -0.0205 0.4148 0.094 Uiso calc R 1 . .
C C31 0.4410(3) 0.0179(10) 0.36158(19) 0.0547(16) Uani d . 1 . .
C C32 0.4021(3) 0.1999(9) 0.36920(17) 0.0573(16) Uani d . 1 . .
H H32 0.4032 0.2579 0.3944 0.069 Uiso calc R 1 . .
C C33 0.4184(3) 1.8592(9) 0.5359(2) 0.080(2) Uani d . 1 . .
H H33 0.4346 1.9553 0.5545 0.096 Uiso calc R 1 . .
C C34 0.4305(3) 1.8749(10) 0.4964(2) 0.0744(19) Uani d . 1 . .
H H34 0.4572 1.9798 0.4848 0.089 Uiso calc R 1 . .
C C35 0.3980(2) 1.7149(9) 0.47596(17) 0.0592(16) Uani d . 1 . .
H H35 0.3994 1.7044 0.4486 0.071 Uiso calc R 1 . .
C C36 0.3635(2) 1.5730(8) 0.49900(16) 0.0495(14) Uani d . 1 . .
C C37 0.3271(3) 1.3905(8) 0.48448(16) 0.0524(15) Uani d . 1 . .
H H37 0.3261 1.3596 0.4577 0.063 Uiso calc R 1 . .
C C38 0.2277(3) 0.9641(9) 0.51485(17) 0.0455(15) Uani d . 1 . .
C C39 0.1955(2) 0.7777(8) 0.49573(14) 0.0381(13) Uani d . 1 . .
C C40 0.2039(2) 0.7167(8) 0.45615(16) 0.0461(14) Uani d . 1 . .
C C41 0.1721(3) 0.5405(9) 0.44212(16) 0.0573(16) Uani d . 1 . .
H H41 0.1794 0.5006 0.4161 0.069 Uiso calc R 1 . .
C C42 0.1280(3) 0.4142(8) 0.46550(17) 0.0492(15) Uani d . 1 . .
C C43 0.0939(3) 0.2328(9) 0.45136(18) 0.0686(18) Uani d . 1 . .
H H43 0.0990 0.1920 0.4252 0.082 Uiso calc R 1 . .
C C44 0.0541(3) 0.1183(9) 0.47519(19) 0.0651(17) Uani d . 1 . .
H H44 0.0310 0.0003 0.4654 0.078 Uiso calc R 1 . .
C C45 0.0470(2) 0.1750(9) 0.51481(19) 0.0633(17) Uani d . 1 . .
H H45 0.0196 0.0923 0.5311 0.076 Uiso calc R 1 . .
C C46 0.0790(3) 0.3478(8) 0.53006(16) 0.0531(15) Uani d . 1 . .
H H46 0.0735 0.3849 0.5564 0.064 Uiso calc R 1 . .
C C47 0.1208(2) 0.4700(8) 0.50523(16) 0.0447(14) Uani d . 1 . .
C C48 0.1555(2) 0.6543(8) 0.51967(15) 0.0448(14) Uani d . 1 . .
H H48 0.1508 0.6918 0.5460 0.054 Uiso calc R 1 . .
N N3 0.2524(2) 0.7774(8) 0.33437(14) 0.0580(14) Uani d . 1 . .
N N4 0.2909(2) 0.5966(7) 0.32609(14) 0.0588(13) Uani d . 1 . .
H H53 0.2943 0.5528 0.3022 0.071 Uiso calc R 1 . .
N N5 0.2959(2) 1.2714(7) 0.50920(13) 0.0537(12) Uani d . 1 . .
N N6 0.2642(2) 1.0966(7) 0.49271(13) 0.0504(12) Uani d . 1 . .
H H54 0.2680 1.0729 0.4679 0.061 Uiso calc R 1 . .
O O2 0.31792(19) 0.5390(6) 0.38926(11) 0.0695(12) Uani d . 1 . .
O O3 0.21923(17) 1.0000(5) 0.55059(11) 0.0628(10) Uani d . 1 . .
O O5 0.32458(17) 0.3078(5) 0.27397(10) 0.0675(11) Uani d . 1 . .
H H50 0.3139 0.2188 0.2574 0.101 Uiso d R 1 . .
O O6 0.2452(2) 0.8363(6) 0.43242(11) 0.0657(11) Uani d . 1 . .
H H51 0.2565 0.7649 0.4133 0.099 Uiso calc R 1 . .
S S2 0.17219(9) 1.1672(3) 0.35224(5) 0.0873(5) Uani d U 1 . .
S S3 0.36965(8) 1.6406(3) 0.54683(5) 0.0731(5) Uani d . 1 . .
C C1 0.1105(3) 0.8520(9) 0.1823(2) 0.078(2) Uani d . 1 . .
H H1 0.0887 0.9485 0.1988 0.094 Uiso calc R 1 . .
C C2 0.1095(3) 0.8610(10) 0.1431(2) 0.077(2) Uani d . 1 . .
H H2 0.0854 0.9638 0.1291 0.093 Uiso calc R 1 . .
C C3 0.1482(2) 0.7003(8) 0.12479(16) 0.0556(16) Uani d . 1 . .
H H3 0.1535 0.6864 0.0977 0.067 Uiso calc R 1 . .
C C4 0.1772(2) 0.5665(8) 0.15220(17) 0.0543(15) Uani d . 1 . .
C C5 0.2184(2) 0.3795(8) 0.14311(17) 0.0520(15) Uani d . 1 . .
H H5 0.2278 0.3432 0.1171 0.062 Uiso calc R 1 . .
C C6 0.3083(3) -0.0401(8) 0.18524(19) 0.0481(15) Uani d . 1 . .
C C7 0.3449(2) -0.2287(8) 0.16877(15) 0.0398(13) Uani d . 1 . .
C C8 0.3466(2) -0.2926(8) 0.12870(17) 0.0507(16) Uani d . 1 . .
C C9 0.3838(3) -0.4635(8) 0.11708(17) 0.0536(15) Uani d . 1 . .
H H9 0.3842 -0.5012 0.0906 0.064 Uiso calc R 1 . .
C C10 0.4212(3) -0.5836(8) 0.14371(19) 0.0493(15) Uani d . 1 . .
C C11 0.4587(3) -0.7676(10) 0.13163(19) 0.0676(18) Uani d . 1 . .
H H11 0.4596 -0.8079 0.1053 0.081 Uiso calc R 1 . .
C C12 0.4926(3) -0.8815(9) 0.1585(2) 0.0762(19) Uani d . 1 . .
H H12 0.5179 -0.9994 0.1506 0.091 Uiso calc R 1 . .
C C13 0.4904(3) -0.8241(10) 0.1989(2) 0.0767(19) Uani d . 1 . .
H H13 0.5135 -0.9056 0.2174 0.092 Uiso calc R 1 . .
C C14 0.4548(3) -0.6509(9) 0.21041(18) 0.0634(18) Uani d . 1 . .
H H14 0.4543 -0.6134 0.2369 0.076 Uiso calc R 1 . .
C C15 0.4193(2) -0.5292(8) 0.18397(18) 0.0463(15) Uani d . 1 . .
C C16 0.3803(2) -0.3475(8) 0.19406(16) 0.0495(14) Uani d . 1 . .
H H16 0.3792 -0.3078 0.2205 0.059 Uiso calc R 1 . .
N N2 0.27772(19) 0.0878(6) 0.15848(14) 0.0506(12) Uani d . 1 . .
H H2A 0.2806 0.0598 0.1337 0.061 Uiso calc R 1 . .
O O1 0.30712(18) -0.0019(6) 0.22020(12) 0.0651(11) Uani d . 1 . .
S S1 0.15723(9) 0.6402(2) 0.19813(5) 0.0774(5) Uani d . 1 . .
N N1 0.2415(2) 0.2660(7) 0.17149(14) 0.0509(12) Uani d . 1 . .
O O4 0.31007(17) -0.1791(5) 0.10045(10) 0.0603(10) Uani d . 1 . .
H H4 0.2714 -0.2252 0.0995 0.090 Uiso calc R 1 . .

loop_
_atom_site_aniso_label
_atom_site_aniso_U_11
_atom_site_aniso_U_22
_atom_site_aniso_U_33
_atom_site_aniso_U_12
_atom_site_aniso_U_13
_atom_site_aniso_U_23
C17 0.069(4) 0.070(4) 0.093(3) 0.007(3) 0.021(4) -0.023(3)
C18 0.099(5) 0.064(4) 0.093(3) 0.024(3) 0.009(4) -0.010(3)
C19 0.066(4) 0.054(4) 0.070(2) 0.017(3) 0.009(3) -0.004(3)
C20 0.059(4) 0.060(4) 0.072(3) 0.009(2) 0.007(3) -0.009(3)
C21 0.069(4) 0.067(5) 0.058(5) -0.002(3) 0.001(4) -0.006(4)
C22 0.047(4) 0.059(4) 0.043(4) -0.010(3) 0.003(3) -0.001(4)
C23 0.046(4) 0.056(4) 0.038(4) -0.005(3) 0.007(3) -0.007(3)
C24 0.050(4) 0.051(4) 0.059(4) 0.001(3) 0.004(3) -0.002(3)
C25 0.065(4) 0.056(4) 0.063(4) 0.013(3) -0.007(3) -0.018(3)
C26 0.044(4) 0.047(4) 0.067(5) 0.001(3) 0.005(3) 0.005(3)
C27 0.070(5) 0.061(4) 0.097(6) 0.002(3) -0.012(4) 0.007(4)
C28 0.065(5) 0.069(5) 0.118(7) 0.008(4) 0.013(5) 0.022(5)
C29 0.073(5) 0.107(7) 0.097(7) 0.001(5) -0.002(5) 0.058(6)
C30 0.066(5) 0.090(6) 0.077(5) -0.004(4) 0.011(4) 0.023(4)
C31 0.047(4) 0.064(4) 0.053(5) -0.004(3) 0.000(3) 0.010(4)
C32 0.056(4) 0.066(4) 0.051(4) -0.014(3) -0.003(3) 0.002(3)
C33 0.056(4) 0.067(4) 0.118(7) -0.016(3) -0.017(4) -0.015(5)
C34 0.070(5) 0.071(5) 0.082(5) -0.011(4) -0.009(4) 0.011(4)
C35 0.059(4) 0.063(4) 0.057(4) -0.004(3) 0.000(3) -0.002(4)
C36 0.044(3) 0.048(4) 0.056(4) 0.007(3) -0.002(3) 0.006(3)
C37 0.059(4) 0.054(4) 0.045(4) -0.001(3) 0.005(3) -0.006(3)
C38 0.043(4) 0.053(4) 0.041(4) 0.009(3) -0.002(3) -0.006(3)
C39 0.043(3) 0.044(3) 0.028(3) 0.004(2) 0.002(3) -0.010(3)
C40 0.043(4) 0.043(4) 0.052(4) 0.005(3) 0.007(3) 0.004(3)
C41 0.061(4) 0.067(4) 0.044(4) -0.009(3) 0.006(3) -0.021(3)
C42 0.044(4) 0.049(4) 0.055(4) 0.004(3) -0.006(3) -0.006(3)
C43 0.065(5) 0.075(5) 0.065(5) -0.025(3) 0.003(4) -0.009(4)
C44 0.061(4) 0.066(5) 0.069(5) -0.008(3) -0.006(4) -0.009(4)
C45 0.051(4) 0.065(5) 0.073(5) -0.009(3) 0.008(3) 0.009(4)
C46 0.063(4) 0.053(4) 0.043(4) 0.001(3) 0.001(3) 0.003(3)
C47 0.041(3) 0.042(3) 0.051(4) 0.009(3) -0.004(3) 0.002(3)
C48 0.057(4) 0.041(3) 0.037(3) 0.018(3) 0.000(3) -0.005(3)
N3 0.058(4) 0.050(3) 0.066(4) -0.005(3) 0.012(3) -0.019(3)
N4 0.073(4) 0.061(4) 0.042(3) 0.002(3) 0.008(3) -0.018(3)
N5 0.058(3) 0.045(3) 0.058(4) 0.003(2) -0.004(3) -0.008(3)
N6 0.064(3) 0.047(3) 0.040(3) -0.004(2) 0.005(3) -0.012(2)
O2 0.090(3) 0.081(3) 0.037(3) 0.003(2) 0.006(2) -0.014(2)
O3 0.074(3) 0.068(3) 0.047(3) -0.0139(19) 0.009(2) -0.011(2)
O5 0.086(3) 0.064(3) 0.053(3) 0.020(2) -0.007(2) -0.018(2)
O6 0.079(3) 0.072(3) 0.045(3) -0.016(2) 0.012(2) -0.017(2)
S2 0.0958(14) 0.0883(13) 0.0779(13) 0.0070(10) 0.0068(11) -0.0152(11)
S3 0.0846(13) 0.0801(12) 0.0545(11) -0.0074(9) -0.0003(10) -0.0064(10)
C1 0.071(5) 0.061(5) 0.103(7) 0.009(3) 0.015(4) -0.018(5)
C2 0.058(4) 0.057(5) 0.116(7) 0.006(3) -0.003(4) -0.002(5)
C3 0.062(4) 0.055(4) 0.050(4) -0.001(3) 0.009(3) 0.008(3)
C4 0.053(4) 0.040(4) 0.069(5) 0.000(3) 0.008(3) -0.006(3)
C5 0.059(4) 0.044(4) 0.052(4) -0.001(3) -0.002(3) -0.002(3)
C6 0.047(4) 0.043(4) 0.055(4) -0.006(3) -0.001(3) -0.002(3)
C7 0.046(3) 0.041(3) 0.032(4) 0.000(3) -0.005(3) -0.003(3)
C8 0.044(4) 0.052(4) 0.056(4) 0.008(3) -0.006(3) 0.004(3)
C9 0.065(4) 0.046(4) 0.050(4) 0.011(3) 0.004(3) -0.016(3)
C10 0.040(4) 0.044(4) 0.063(5) 0.001(3) 0.004(3) -0.002(3)
C11 0.061(4) 0.069(5) 0.073(5) -0.006(4) 0.001(4) -0.003(4)
C12 0.060(5) 0.070(5) 0.098(6) 0.012(3) -0.003(5) -0.012(5)
C13 0.062(5) 0.066(5) 0.102(6) 0.003(3) -0.010(4) 0.014(4)
C14 0.057(4) 0.053(4) 0.080(5) 0.014(3) 0.003(3) -0.009(4)
C15 0.038(4) 0.043(4) 0.058(5) 0.003(3) -0.002(3) 0.003(3)
C16 0.047(3) 0.057(4) 0.045(4) -0.007(3) -0.005(3) -0.008(3)
N2 0.061(3) 0.049(3) 0.042(3) 0.002(2) -0.005(3) -0.009(3)
O1 0.084(3) 0.065(3) 0.047(3) 0.014(2) -0.002(2) -0.011(2)
S1 0.0790(12) 0.0771(12) 0.0762(12) 0.0032(10) 0.0082(10) -0.0121(11)
N1 0.057(3) 0.039(3) 0.057(3) 0.007(2) 0.004(3) -0.003(2)
O4 0.065(3) 0.069(3) 0.048(3) 0.010(2) 0.006(2) -0.012(2)

loop_
_atom_type_symbol
_atom_type_description
_atom_type_scat_dispersion_real
_atom_type_scat_dispersion_imag
_atom_type_scat_source
C C 0.0033 0.0016 'International Tables Vol C Tables 4.2.6.8 and 6.1.1.4'
H H 0.0000 0.0000 'International Tables Vol C Tables 4.2.6.8 and 6.1.1.4'
N N 0.0061 0.0033 'International Tables Vol C Tables 4.2.6.8 and 6.1.1.4'
O O 0.0106 0.0060 'International Tables Vol C Tables 4.2.6.8 and 6.1.1.4'
S S 0.1246 0.1234 'International Tables Vol C Tables 4.2.6.8 and 6.1.1.4'

loop_
_geom_angle_atom_site_label_1
_geom_angle_atom_site_label_2
_geom_angle_atom_site_label_3
_geom_angle_site_symmetry_1
_geom_angle_site_symmetry_3
_geom_angle
_geom_angle_publ_flag
C18 C17 S2 . . 111.8(5) ?
C18 C17 H17 . . 124.1 ?
S2 C17 H17 . . 124.1 ?
C17 C18 C19 . . 116.8(6) ?
C17 C18 H18 . . 121.6 ?
C19 C18 H18 . . 121.6 ?
C18 C19 C20 . . 107.5(6) ?
C18 C19 H19 . . 126.2 ?
C20 C19 H19 . . 126.2 ?
C19 C20 C21 . . 128.1(6) ?
C19 C20 S2 . . 112.6(4) ?
C21 C20 S2 . . 119.3(5) ?
N3 C21 C20 . . 121.8(6) ?
N3 C21 H21 . . 119.1 ?
C20 C21 H21 . . 119.1 ?
O2 C22 N4 . . 122.9(5) ?
O2 C22 C23 . . 121.1(5) ?
N4 C22 C23 . . 115.9(5) ?
C32 C23 C24 . . 117.7(5) ?
C32 C23 C22 . . 117.2(5) ?
C24 C23 C22 . . 125.1(5) ?
O5 C24 C25 . . 120.6(5) ?
O5 C24 C23 . . 119.6(5) ?
C25 C24 C23 . . 119.8(6) ?
C24 C25 C26 . . 121.9(6) ?
C24 C25 H25 . . 119.0 ?
C26 C25 H25 . . 119.0 ?
C25 C26 C31 . . 119.4(5) ?
C25 C26 C27 . . 121.8(6) ?
C31 C26 C27 . . 118.9(6) ?
C28 C27 C26 . . 120.3(7) ?
C28 C27 H27 . . 119.9 ?
C26 C27 H27 . . 119.9 ?
C27 C28 C29 . . 121.4(7) ?
C27 C28 H28 . . 119.3 ?
C29 C28 H28 . . 119.3 ?
C30 C29 C28 . . 118.3(7) ?
C30 C29 H29 . . 120.8 ?
C28 C29 H29 . . 120.8 ?
C29 C30 C31 . . 122.2(7) ?
C29 C30 H30 . . 118.9 ?
C31 C30 H30 . . 118.9 ?
C30 C31 C26 . . 118.9(6) ?
C30 C31 C32 . . 123.3(6) ?
C26 C31 C32 . . 117.8(6) ?
C23 C32 C31 . . 123.4(6) ?
C23 C32 H32 . . 118.3 ?
C31 C32 H32 . . 118.3 ?
C34 C33 S3 . . 111.7(5) ?
C34 C33 H33 . . 124.2 ?
S3 C33 H33 . . 124.2 ?
C33 C34 C35 . . 111.1(6) ?
C33 C34 H34 . . 124.4 ?
C35 C34 H34 . . 124.4 ?
C36 C35 C34 . . 114.6(6) ?
C36 C35 H35 . . 122.7 ?
C34 C35 H35 . . 122.7 ?
C35 C36 C37 . . 124.8(5) ?
C35 C36 S3 . . 110.7(4) ?
C37 C36 S3 . . 124.5(4) ?
N5 C37 C36 . . 118.6(5) ?
N5 C37 H37 . . 120.7 ?
C36 C37 H37 . . 120.7 ?
O3 C38 N6 . . 120.7(5) ?
O3 C38 C39 . . 120.8(5) ?
N6 C38 C39 . . 118.5(5) ?
C48 C39 C40 . . 118.8(5) ?
C48 C39 C38 . . 115.6(5) ?
C40 C39 C38 . . 125.6(5) ?
C41 C40 O6 . . 121.0(5) ?
C41 C40 C39 . . 120.0(5) ?
O6 C40 C39 . . 119.0(5) ?
C40 C41 C42 . . 122.8(5) ?
C40 C41 H41 . . 118.6 ?
C42 C41 H41 . . 118.6 ?
C43 C42 C47 . . 118.8(5) ?
C43 C42 C41 . . 123.6(5) ?
C47 C42 C41 . . 117.5(5) ?
C44 C43 C42 . . 120.6(6) ?
C44 C43 H43 . . 119.7 ?
C42 C43 H43 . . 119.7 ?
C43 C44 C45 . . 120.4(6) ?
C43 C44 H44 . . 119.8 ?
C45 C44 H44 . . 119.8 ?
C46 C45 C44 . . 121.5(6) ?
C46 C45 H45 . . 119.3 ?
C44 C45 H45 . . 119.3 ?
C45 C46 C47 . . 118.7(5) ?
C45 C46 H46 . . 120.7 ?
C47 C46 H46 . . 120.7 ?
C42 C47 C46 . . 120.1(5) ?
C42 C47 C48 . . 118.9(5) ?
C46 C47 C48 . . 121.0(5) ?
C39 C48 C47 . . 121.8(5) ?
C39 C48 H48 . . 119.1 ?
C47 C48 H48 . . 119.1 ?
C21 N3 N4 . . 114.5(5) ?
C22 N4 N3 . . 121.2(5) ?
C22 N4 H53 . . 119.4 ?
N3 N4 H53 . . 119.4 ?
C37 N5 N6 . . 114.5(5) ?
C38 N6 N5 . . 120.7(4) ?
C38 N6 H54 . . 119.6 ?
N5 N6 H54 . . 119.6 ?
C24 O5 O1 . . 103.9(3) ?
C24 O5 H50 . . 109.6 ?
O1 O5 H50 . . 7.9 ?
C40 O6 H51 . . 109.5 ?
C17 S2 C20 . . 91.1(3) ?
C36 S3 C33 . . 91.8(3) ?
C2 C1 S1 . . 110.9(5) ?
C2 C1 H1 . . 124.6 ?
S1 C1 H1 . . 124.6 ?
C1 C2 C3 . . 113.7(7) ?
C1 C2 H2 . . 123.1 ?
C3 C2 H2 . . 123.1 ?
C4 C3 C2 . . 111.2(6) ?
C4 C3 H3 . . 124.4 ?
C2 C3 H3 . . 124.4 ?
C3 C4 C5 . . 125.3(5) ?
C3 C4 S1 . . 111.4(4) ?
C5 C4 S1 . . 123.3(5) ?
N1 C5 C4 . . 119.0(5) ?
N1 C5 H5 . . 120.5 ?
C4 C5 H5 . . 120.5 ?
O1 C6 N2 . . 122.2(5) ?
O1 C6 C7 . . 122.1(5) ?
N2 C6 C7 . . 115.6(5) ?
C16 C7 C8 . . 116.6(5) ?
C16 C7 C6 . . 117.0(5) ?
C8 C7 C6 . . 126.4(5) ?
C9 C8 O4 . . 118.8(5) ?
C9 C8 C7 . . 120.9(5) ?
O4 C8 C7 . . 120.2(5) ?
C8 C9 C10 . . 121.7(5) ?
C8 C9 H9 . . 119.1 ?
C10 C9 H9 . . 119.1 ?
C9 C10 C15 . . 119.1(5) ?
C9 C10 C11 . . 121.7(6) ?
C15 C10 C11 . . 119.1(5) ?
C12 C11 C10 . . 119.6(6) ?
C12 C11 H11 . . 120.2 ?
C10 C11 H11 . . 120.2 ?
C11 C12 C13 . . 120.6(6) ?
C11 C12 H12 . . 119.7 ?
C13 C12 H12 . . 119.7 ?
C14 C13 C12 . . 120.0(6) ?
C14 C13 H13 . . 120.0 ?
C12 C13 H13 . . 120.0 ?
C13 C14 C15 . . 121.6(6) ?
C13 C14 H14 . . 119.2 ?
C15 C14 H14 . . 119.2 ?
C14 C15 C10 . . 119.2(5) ?
C14 C15 C16 . . 124.5(6) ?
C10 C15 C16 . . 116.3(5) ?
C7 C16 C15 . . 125.3(5) ?
C7 C16 H16 . . 117.4 ?
C15 C16 H16 . . 117.4 ?
C6 N2 N1 . . 119.3(5) ?
C6 N2 H2A . . 120.4 ?
N1 N2 H2A . . 120.4 ?
C6 O1 O5 . . 143.8(4) ?
C4 S1 C1 . . 92.8(3) ?
C5 N1 N2 . . 112.8(5) ?
C8 O4 H4 . . 109.5 ?

loop_
_geom_bond_atom_site_label_1
_geom_bond_atom_site_label_2
_geom_bond_site_symmetry_2
_geom_bond_distance
_geom_bond_publ_flag
C17 C18 . 1.306(8) ?
C17 S2 . 1.695(6) ?
C17 H17 . 0.9300 ?
C18 C19 . 1.398(6) ?
C18 H18 . 0.9300 ?
C19 C20 . 1.409(7) ?
C19 H19 . 0.9300 ?
C20 C21 . 1.442(7) ?
C20 S2 . 1.694(6) ?
C21 N3 . 1.274(6) ?
C21 H21 . 0.9300 ?
C22 O2 . 1.225(6) ?
C22 N4 . 1.323(6) ?
C22 C23 . 1.510(7) ?
C23 C32 . 1.369(6) ?
C23 C24 . 1.408(7) ?
C24 O5 . 1.382(6) ?
C24 C25 . 1.370(6) ?
C25 C26 . 1.387(7) ?
C25 H25 . 0.9300 ?
C26 C31 . 1.393(7) ?
C26 C27 . 1.415(7) ?
C27 C28 . 1.336(8) ?
C27 H27 . 0.9300 ?
C28 C29 . 1.409(9) ?
C28 H28 . 0.9300 ?
C29 C30 . 1.353(8) ?
C29 H29 . 0.9300 ?
C30 C31 . 1.387(7) ?
C30 H30 . 0.9300 ?
C31 C32 . 1.398(6) ?
C32 H32 . 0.9300 ?
C33 C34 . 1.365(8) ?
C33 S3 . 1.713(6) ?
C33 H33 . 0.9300 ?
C34 C35 . 1.376(7) ?
C34 H34 . 0.9300 ?
C35 C36 . 1.365(6) ?
C35 H35 . 0.9300 ?
C36 C37 . 1.437(6) ?
C36 S3 . 1.682(5) ?
C37 N5 . 1.280(6) ?
C37 H37 . 0.9300 ?
C38 O3 . 1.245(6) ?
C38 N6 . 1.332(6) ?
C38 C39 . 1.478(6) ?
C39 C48 . 1.373(6) ?
C39 C40 . 1.406(6) ?
C40 C41 . 1.356(6) ?
C40 O6 . 1.370(5) ?
C41 C42 . 1.420(7) ?
C41 H41 . 0.9300 ?
C42 C43 . 1.404(7) ?
C42 C47 . 1.400(7) ?
C43 C44 . 1.337(7) ?
C43 H43 . 0.9300 ?
C44 C45 . 1.398(7) ?
C44 H44 . 0.9300 ?
C45 C46 . 1.355(6) ?
C45 H45 . 0.9300 ?
C46 C47 . 1.407(6) ?
C46 H46 . 0.9300 ?
C47 C48 . 1.427(6) ?
C48 H48 . 0.9300 ?
N3 N4 . 1.392(5) ?
N4 H53 . 0.8600 ?
N5 N6 . 1.379(5) ?
N6 H54 . 0.8600 ?
O5 O1 . 2.682(5) ?
O5 H50 . 0.8199 ?
O6 H51 . 0.8200 ?
C1 C2 . 1.332(7) ?
C1 S1 . 1.702(6) ?
C1 H1 . 0.9300 ?
C2 C3 . 1.409(7) ?
C2 H2 . 0.9300 ?
C3 C4 . 1.376(6) ?
C3 H3 . 0.9300 ?
C4 C5 . 1.459(7) ?
C4 S1 . 1.673(6) ?
C5 N1 . 1.281(6) ?
C5 H5 . 0.9300 ?
C6 O1 . 1.211(6) ?
C6 N2 . 1.353(6) ?
C6 C7 . 1.493(7) ?
C7 C16 . 1.334(6) ?
C7 C8 . 1.418(7) ?
C8 C9 . 1.356(6) ?
C8 O4 . 1.396(5) ?
C9 C10 . 1.389(7) ?
C9 H9 . 0.9300 ?
C10 C15 . 1.409(7) ?
C10 C11 . 1.430(7) ?
C11 C12 . 1.338(7) ?
C11 H11 . 0.9300 ?
C12 C13 . 1.418(8) ?
C12 H12 . 0.9300 ?
C13 C14 . 1.350(7) ?
C13 H13 . 0.9300 ?
C14 C15 . 1.370(7) ?
C14 H14 . 0.9300 ?
C15 C16 . 1.415(6) ?
C16 H16 . 0.9300 ?
N2 N1 . 1.397(5) ?
N2 H2A . 0.8600 ?
O4 H4 . 0.8200 ?

loop_
_geom_hbond_atom_site_label_D
_geom_hbond_atom_site_label_H
_geom_hbond_atom_site_label_A
_geom_hbond_site_symmetry_A
_geom_hbond_distance_DH
_geom_hbond_distance_HA
_geom_hbond_distance_DA
_geom_hbond_angle_DHA
O6 H51 O2 . 0.82 2.03 2.771(5) 149
N6 H54 O6 . 0.86 1.96 2.641(5) 135
N2 H2A O4 . 0.86 1.96 2.660(5) 138
N4 H53 O5 . 0.86 1.90 2.614(5) 139
O5 H50 O1 . 0.82 1.87 2.682(5) 169
O4 H4 O3 4_534 0.82 2.40 2.688(5) 102

loop_
_geom_torsion_atom_site_label_1
_geom_torsion_atom_site_label_2
_geom_torsion_atom_site_label_3
_geom_torsion_atom_site_label_4
_geom_torsion_site_symmetry_1
_geom_torsion_site_symmetry_2
_geom_torsion_site_symmetry_3
_geom_torsion_site_symmetry_4
_geom_torsion
_geom_torsion_publ_flag
S2 C17 C18 C19 . . . . 2.5(8) ?
C17 C18 C19 C20 . . . . -3.3(8) ?
C18 C19 C20 C21 . . . . -176.7(6) ?
C18 C19 C20 S2 . . . . 2.7(6) ?
C19 C20 C21 N3 . . . . -176.1(6) ?
S2 C20 C21 N3 . . . . 4.5(8) ?
O2 C22 C23 C32 . . . . -10.7(8) ?
N4 C22 C23 C32 . . . . 172.2(5) ?
O2 C22 C23 C24 . . . . 170.0(5) ?
N4 C22 C23 C24 . . . . -7.1(8) ?
C32 C23 C24 O5 . . . . -177.9(5) ?
C22 C23 C24 O5 . . . . 1.4(8) ?
C32 C23 C24 C25 . . . . 1.7(8) ?
C22 C23 C24 C25 . . . . -179.0(5) ?
O5 C24 C25 C26 . . . . 178.6(5) ?
C23 C24 C25 C26 . . . . -1.0(8) ?
C24 C25 C26 C31 . . . . 0.0(8) ?
C24 C25 C26 C27 . . . . 179.5(5) ?
C25 C26 C27 C28 . . . . -179.7(6) ?
C31 C26 C27 C28 . . . . -0.2(9) ?
C26 C27 C28 C29 . . . . -0.2(10) ?
C27 C28 C29 C30 . . . . -0.6(10) ?
C28 C29 C30 C31 . . . . 1.9(10) ?
C29 C30 C31 C26 . . . . -2.2(9) ?
C29 C30 C31 C32 . . . . 178.4(6) ?
C25 C26 C31 C30 . . . . -179.1(5) ?
C27 C26 C31 C30 . . . . 1.4(8) ?
C25 C26 C31 C32 . . . . 0.2(8) ?
C27 C26 C31 C32 . . . . -179.3(5) ?
C24 C23 C32 C31 . . . . -1.5(8) ?
C22 C23 C32 C31 . . . . 179.2(5) ?
C30 C31 C32 C23 . . . . 179.9(5) ?
C26 C31 C32 C23 . . . . 0.5(8) ?
S3 C33 C34 C35 . . . . 2.3(7) ?
C33 C34 C35 C36 . . . . -2.4(8) ?
C34 C35 C36 C37 . . . . -178.6(5) ?
C34 C35 C36 S3 . . . . 1.4(6) ?
C35 C36 C37 N5 . . . . -178.9(5) ?
S3 C36 C37 N5 . . . . 1.1(7) ?
O3 C38 C39 C48 . . . . 1.5(7) ?
N6 C38 C39 C48 . . . . -176.4(5) ?
O3 C38 C39 C40 . . . . -177.1(5) ?
N6 C38 C39 C40 . . . . 5.0(7) ?
C48 C39 C40 C41 . . . . 0.8(8) ?
C38 C39 C40 C41 . . . . 179.3(5) ?
C48 C39 C40 O6 . . . . -178.4(4) ?
C38 C39 C40 O6 . . . . 0.2(7) ?
O6 C40 C41 C42 . . . . -178.9(5) ?
C39 C40 C41 C42 . . . . 2.0(8) ?
C40 C41 C42 C43 . . . . 179.1(5) ?
C40 C41 C42 C47 . . . . -3.7(8) ?
C47 C42 C43 C44 . . . . 1.5(9) ?
C41 C42 C43 C44 . . . . 178.7(6) ?
C42 C43 C44 C45 . . . . -1.4(9) ?
C43 C44 C45 C46 . . . . 1.0(9) ?
C44 C45 C46 C47 . . . . -0.8(8) ?
C43 C42 C47 C46 . . . . -1.3(7) ?
C41 C42 C47 C46 . . . . -178.6(5) ?
C43 C42 C47 C48 . . . . 180.0(5) ?
C41 C42 C47 C48 . . . . 2.7(7) ?
C45 C46 C47 C42 . . . . 0.9(7) ?
C45 C46 C47 C48 . . . . 179.6(5) ?
C40 C39 C48 C47 . . . . -1.7(7) ?
C38 C39 C48 C47 . . . . 179.6(4) ?
C42 C47 C48 C39 . . . . -0.1(7) ?
C46 C47 C48 C39 . . . . -178.8(5) ?
C20 C21 N3 N4 . . . . 178.5(5) ?
O2 C22 N4 N3 . . . . 2.8(8) ?
C23 C22 N4 N3 . . . . 179.8(4) ?
C21 N3 N4 C22 . . . . 175.6(5) ?
C36 C37 N5 N6 . . . . -178.1(4) ?
O3 C38 N6 N5 . . . . 3.0(7) ?
C39 C38 N6 N5 . . . . -179.2(4) ?
C37 N5 N6 C38 . . . . -177.3(5) ?
C25 C24 O5 O1 . . . . 21.7(6) ?
C23 C24 O5 O1 . . . . -158.7(4) ?
C18 C17 S2 C20 . . . . -0.6(6) ?
C19 C20 S2 C17 . . . . -1.3(5) ?
C21 C20 S2 C17 . . . . 178.1(5) ?
C35 C36 S3 C33 . . . . 0.0(4) ?
C37 C36 S3 C33 . . . . 179.9(4) ?
C34 C33 S3 C36 . . . . -1.4(5) ?
S1 C1 C2 C3 . . . . -1.8(8) ?
C1 C2 C3 C4 . . . . 1.5(8) ?
C2 C3 C4 C5 . . . . 177.8(5) ?
C2 C3 C4 S1 . . . . -0.4(6) ?
C3 C4 C5 N1 . . . . -178.9(5) ?
S1 C4 C5 N1 . . . . -0.9(7) ?
O1 C6 C7 C16 . . . . -4.1(8) ?
N2 C6 C7 C16 . . . . 174.5(5) ?
O1 C6 C7 C8 . . . . 176.8(5) ?
N2 C6 C7 C8 . . . . -4.7(7) ?
C16 C7 C8 C9 . . . . -1.4(7) ?
C6 C7 C8 C9 . . . . 177.7(5) ?
C16 C7 C8 O4 . . . . 179.0(4) ?
C6 C7 C8 O4 . . . . -1.9(8) ?
O4 C8 C9 C10 . . . . -179.9(5) ?
C7 C8 C9 C10 . . . . 0.5(8) ?
C8 C9 C10 C15 . . . . 1.3(8) ?
C8 C9 C10 C11 . . . . 178.1(5) ?
C9 C10 C11 C12 . . . . -178.3(5) ?
C15 C10 C11 C12 . . . . -1.6(8) ?
C10 C11 C12 C13 . . . . 1.4(9) ?
C11 C12 C13 C14 . . . . -1.2(9) ?
C12 C13 C14 C15 . . . . 1.0(9) ?
C13 C14 C15 C10 . . . . -1.2(8) ?
C13 C14 C15 C16 . . . . 179.2(5) ?
C9 C10 C15 C14 . . . . 178.3(5) ?
C11 C10 C15 C14 . . . . 1.5(8) ?
C9 C10 C15 C16 . . . . -2.1(7) ?
C11 C10 C15 C16 . . . . -178.9(4) ?
C8 C7 C16 C15 . . . . 0.6(7) ?
C6 C7 C16 C15 . . . . -178.6(5) ?
C14 C15 C16 C7 . . . . -179.2(5) ?
C10 C15 C16 C7 . . . . 1.2(8) ?
O1 C6 N2 N1 . . . . -2.4(8) ?
C7 C6 N2 N1 . . . . 179.1(4) ?
N2 C6 O1 O5 . . . . -46.8(9) ?
C7 C6 O1 O5 . . . . 131.6(5) ?
C24 O5 O1 C6 . . . . -136.0(7) ?
C3 C4 S1 C1 . . . . -0.5(4) ?
C5 C4 S1 C1 . . . . -178.8(5) ?
C2 C1 S1 C4 . . . . 1.3(5) ?
C4 C5 N1 N2 . . . . 177.6(4) ?
C6 N2 N1 C5 . . . . 176.4(5) ?
